data_2209087
loop_
_publ_author_name
'Swain, Diptikanta'
'Guru Row, T. N.'

_publ_section_title
;
 Rb~2~Mn~2~(SO~4~)~3~, a new member of the langbeinite family
;
_journal_coeditor_code BR2007
_journal_issue 6
_journal_name_full 'Acta Crystallographica Section E'
_journal_page_first m138
_journal_page_last m139
_journal_paper_doi 10.1107/S1600536806019490
_journal_volume 62
_journal_year 2006
_chemical_formula_iupac 'Rb2 Mn2 (S O4)3'
_chemical_formula_moiety 'Mn2 O12 S3, 2(Rb)'
_chemical_formula_structural 'Rb2 Mn2 (S O4)3'
_chemical_formula_sum 'Mn2 O12 Rb2 S3'
_chemical_formula_weight 569.03
_chemical_name_systematic
;
dirubidium dimanganese trisulfate
;
_space_group_IT_number 198
_symmetry_cell_setting cubic
_symmetry_space_group_name_Hall 'P 2ac 2ab 3'
_symmetry_space_group_name_H-M 'P 21 3'
_atom_sites_solution_primary direct
_atom_sites_solution_secondary difmap
_cell_angle_alpha 90.00
_cell_angle_beta 90.00
_cell_angle_gamma 90.00
_cell_formula_units_Z 4
_cell_length_a 10.2140(7)
_cell_length_b 10.2140(7)
_cell_length_c 10.2140(7)
_cell_measurement_reflns_used 985
_cell_measurement_temperature 294(2)
_cell_measurement_theta_max 28.65
_cell_measurement_theta_min 0.9856
_cell_volume 1065.58(13)
_computing_cell_refinement SMART
_computing_data_collection 'SMART (Bruker, 2004)'
_computing_data_reduction 'SAINT (Bruker, 2004)'
_computing_molecular_graphics 'DIAMOND (Brandenburg, 1999)'
_computing_publication_material 'PLATON (Spek, 1990)'
_computing_structure_refinement 'SHELXL97 (Sheldrick, 1997)'
_computing_structure_solution 'SHELXS97 (Sheldrick, 1997)'
_diffrn_ambient_temperature 294(2)
_diffrn_measured_fraction_theta_full 0.997
_diffrn_measured_fraction_theta_max 0.974
_diffrn_measurement_device_type 'Bruker SMART CCD area-detector'
_diffrn_measurement_method '\f and \w'
_diffrn_radiation_monochromator graphite
_diffrn_radiation_source 'fine-focus sealed tube'
_diffrn_radiation_type MoK\a
_diffrn_radiation_wavelength 0.71073
_diffrn_reflns_av_R_equivalents 0.0311
_diffrn_reflns_av_sigmaI/netI 0.0241
_diffrn_reflns_limit_h_max 12
_diffrn_reflns_limit_h_min -13
_diffrn_reflns_limit_k_max 13
_diffrn_reflns_limit_k_min -13
_diffrn_reflns_limit_l_max 13
_diffrn_reflns_limit_l_min -13
_diffrn_reflns_number 8890
_diffrn_reflns_reduction_process ' ?'
_diffrn_reflns_theta_full 25.00
_diffrn_reflns_theta_max 28.58
_diffrn_reflns_theta_min 2.82
_diffrn_standards_number 0
_exptl_absorpt_coefficient_mu 12.097
_exptl_absorpt_correction_T_max 0.160
_exptl_absorpt_correction_T_min 0.070
_exptl_absorpt_correction_type multi-scan
_exptl_absorpt_process_details '(SADABS; Sheldrick, 1996)'
_exptl_crystal_colour colourless
_exptl_crystal_density_diffrn 3.547
_exptl_crystal_density_method 'Not Measured'
_exptl_crystal_description block
_exptl_crystal_F_000 1072
_exptl_crystal_size_max 0.4
_exptl_crystal_size_mid 0.2
_exptl_crystal_size_min 0.15
_refine_diff_density_max 0.257
_refine_diff_density_min -0.273
_refine_ls_abs_structure_details 'Flack (1983)'
_refine_ls_abs_structure_Flack 0.013(8)
_refine_ls_extinction_coef 0.0102(5)
_refine_ls_extinction_expression Fc^*^=kFc[1+0.001xFc^2^\l^3^/sin(2\q)]^-1/4^
_refine_ls_extinction_method SHELXL97
_refine_ls_goodness_of_fit_ref 1.234
_refine_ls_matrix_type full
_refine_ls_number_parameters 59
_refine_ls_number_reflns 873
_refine_ls_number_restraints 0
_refine_ls_restrained_S_all 1.234
_refine_ls_R_factor_all 0.0137
_refine_ls_R_factor_gt 0.0131
_refine_ls_shift/su_max 0.001
_refine_ls_shift/su_mean 0.000
_refine_ls_structure_factor_coef Fsqd
_refine_ls_weighting_details 'calc w=1/[\s^2^(Fo^2^)+ 0.4692P] where P=(Fo^2^+2Fc^2^)/3'
_refine_ls_weighting_scheme calc
_refine_ls_wR_factor_gt 0.0377
_refine_ls_wR_factor_ref 0.0378
_reflns_number_gt 860
_reflns_number_total 873
_reflns_threshold_expression I>\2s(I)
_cod_data_source_file br2007.cif
_cod_data_source_block I
_cod_database_code 2209087
_cod_database_fobs_code 2209087

loop_
_symmetry_equiv_pos_as_xyz
'x, y, z'
'-x+1/2, -y, z+1/2'
'x+1/2, -y+1/2, -z'
'-x, y+1/2, -z+1/2'
'y, z, x'
'-y+1/2, -z, x+1/2'
'y+1/2, -z+1/2, -x'
'-y, z+1/2, -x+1/2'
'z, x, y'
'-z, x+1/2, -y+1/2'
'-z+1/2, -x, y+1/2'
'z+1/2, -x+1/2, -y'

loop_
_atom_site_type_symbol
_atom_site_label
_atom_site_fract_x
_atom_site_fract_y
_atom_site_fract_z
_atom_site_U_iso_or_equiv
_atom_site_adp_type
_atom_site_calc_flag
_atom_site_refinement_flags
_atom_site_occupancy
Rb Rb1 0.56628(3) 0.93372(3) 0.06628(3) 0.02293(12) Uani d S 1
Rb Rb2 0.20134(3) 1.20134(3) 0.20134(3) 0.02506(13) Uani d S 1
Mn Mn1 0.34545(4) 1.15455(4) -0.15455(4) 0.01447(15) Uani d S 1
Mn Mn2 0.41555(4) 0.58445(4) 0.08445(4) 0.01394(15) Uani d S 1
S S1 0.87439(6) 1.03166(6) 0.23339(6) 0.01265(13) Uani d . 1
O O1 0.7533(2) 1.0107(2) 0.3092(2) 0.0269(5) Uani d . 1
O O2 0.9756(2) 0.94611(19) 0.2884(2) 0.0259(4) Uani d . 1
O O3 0.91785(19) 1.16913(19) 0.2449(2) 0.0239(4) Uani d . 1
O O4 0.8478(2) 0.9993(2) 0.09644(18) 0.0259(4) Uani d . 1

loop_
_atom_site_aniso_label
_atom_site_aniso_U_11
_atom_site_aniso_U_22
_atom_site_aniso_U_33
_atom_site_aniso_U_12
_atom_site_aniso_U_13
_atom_site_aniso_U_23
Rb1 0.02293(12) 0.02293(12) 0.02293(12) 0.00101(10) -0.00101(10) 0.00101(10)
Rb2 0.02506(13) 0.02506(13) 0.02506(13) 0.00108(11) 0.00108(11) 0.00108(11)
Mn1 0.01447(15) 0.01447(15) 0.01447(15) 0.00044(14) -0.00044(14) 0.00044(14)
Mn2 0.01394(15) 0.01394(15) 0.01394(15) 0.00033(14) 0.00033(14) -0.00033(14)
S1 0.0126(3) 0.0125(3) 0.0129(3) 0.0013(2) 0.0007(2) -0.0002(2)
O1 0.0209(9) 0.0295(10) 0.0302(11) 0.0023(8) 0.0112(8) 0.0020(9)
O2 0.0228(9) 0.0233(10) 0.0316(11) 0.0093(8) -0.0070(9) 0.0026(9)
O3 0.0262(10) 0.0152(9) 0.0303(10) -0.0044(8) -0.0053(9) 0.0009(8)
O4 0.0305(11) 0.0315(11) 0.0158(9) 0.0011(10) -0.0025(8) -0.0080(8)

loop_
_atom_type_symbol
_atom_type_description
_atom_type_scat_dispersion_real
_atom_type_scat_dispersion_imag
_atom_type_scat_source
S S 0.1246 0.1234 'International Tables Vol C Tables 4.2.6.8 and 6.1.1.4'
Rb Rb -0.9393 2.9676 'International Tables Vol C Tables 4.2.6.8 and 6.1.1.4'
O O 0.0106 0.0060 'International Tables Vol C Tables 4.2.6.8 and 6.1.1.4'
Mn Mn 0.3368 0.7283 'International Tables Vol C Tables 4.2.6.8 and 6.1.1.4'

loop_
_geom_angle_atom_site_label_1
_geom_angle_atom_site_label_2
_geom_angle_atom_site_label_3
_geom_angle_site_symmetry_1
_geom_angle_site_symmetry_3
_geom_angle
O4 Rb1 O4 . 6_664 98.13(5)
O4 Rb1 O4 . 12_566 98.13(5)
O4 Rb1 O4 6_664 12_566 98.13(5)
O4 Rb1 O2 . 9_554 152.94(5)
O4 Rb1 O2 6_664 9_554 100.95(6)
O4 Rb1 O2 12_566 9_554 97.96(5)
O4 Rb1 O2 . 7_466 100.95(6)
O4 Rb1 O2 6_664 7_466 97.96(5)
O4 Rb1 O2 12_566 7_466 152.94(5)
O2 Rb1 O2 9_554 7_466 57.59(6)
O4 Rb1 O2 . 2_674 97.96(5)
O4 Rb1 O2 6_664 2_674 152.94(5)
O4 Rb1 O2 12_566 2_674 100.95(6)
O2 Rb1 O2 9_554 2_674 57.59(6)
O2 Rb1 O2 7_466 2_674 57.59(6)
O4 Rb1 O1 . . 44.94(5)
O4 Rb1 O1 6_664 . 54.15(5)
O4 Rb1 O1 12_566 . 110.36(6)
O2 Rb1 O1 9_554 . 143.77(6)
O2 Rb1 O1 7_466 . 96.69(5)
O2 Rb1 O1 2_674 . 133.16(5)
O4 Rb1 O1 . 6_664 110.36(6)
O4 Rb1 O1 6_664 6_664 44.94(5)
O4 Rb1 O1 12_566 6_664 54.15(5)
O2 Rb1 O1 9_554 6_664 96.69(5)
O2 Rb1 O1 7_466 6_664 133.16(5)
O2 Rb1 O1 2_674 6_664 143.77(6)
O1 Rb1 O1 . 6_664 82.92(6)
O4 Rb1 O1 . 12_566 54.15(5)
O4 Rb1 O1 6_664 12_566 110.36(6)
O4 Rb1 O1 12_566 12_566 44.94(5)
O2 Rb1 O1 9_554 12_566 133.16(5)
O2 Rb1 O1 7_466 12_566 143.77(6)
O2 Rb1 O1 2_674 12_566 96.69(5)
O1 Rb1 O1 . 12_566 82.92(6)
O1 Rb1 O1 6_664 12_566 82.92(6)
O4 Rb1 O1 . 7_466 85.88(6)
O4 Rb1 O1 6_664 7_466 59.76(5)
O4 Rb1 O1 12_566 7_466 157.89(5)
O2 Rb1 O1 9_554 7_466 87.34(5)
O2 Rb1 O1 7_466 7_466 43.63(5)
O2 Rb1 O1 2_674 7_466 99.99(5)
O1 Rb1 O1 . 7_466 58.13(7)
O1 Rb1 O1 6_664 7_466 104.024(5)
O1 Rb1 O1 12_566 7_466 138.47(4)
O4 Rb1 O1 . 9_554 157.89(5)
O4 Rb1 O1 6_664 9_554 85.88(6)
O4 Rb1 O1 12_566 9_554 59.76(5)
O2 Rb1 O1 9_554 9_554 43.63(5)
O2 Rb1 O1 7_466 9_554 99.99(5)
O2 Rb1 O1 2_674 9_554 87.34(5)
O1 Rb1 O1 . 9_554 138.47(4)
O1 Rb1 O1 6_664 9_554 58.13(7)
O1 Rb1 O1 12_566 9_554 104.024(5)
O1 Rb1 O1 7_466 9_554 114.46(3)
O4 Rb1 O1 . 2_674 59.76(5)
O4 Rb1 O1 6_664 2_674 157.89(6)
O4 Rb1 O1 12_566 2_674 85.88(6)
O2 Rb1 O1 9_554 2_674 99.99(5)
O2 Rb1 O1 7_466 2_674 87.34(5)
O2 Rb1 O1 2_674 2_674 43.63(5)
O1 Rb1 O1 . 2_674 104.024(5)
O1 Rb1 O1 6_664 2_674 138.47(4)
O1 Rb1 O1 12_566 2_674 58.13(7)
O1 Rb1 O1 7_466 2_674 114.46(3)
O1 Rb1 O1 9_554 2_674 114.46(3)
O3 Rb2 O3 5_464 1_455 93.19(6)
O3 Rb2 O3 5_464 9_554 93.19(5)
O3 Rb2 O3 1_455 9_554 93.19(6)
O3 Rb2 O2 5_464 4_655 81.12(6)
O3 Rb2 O2 1_455 4_655 60.67(5)
O3 Rb2 O2 9_554 4_655 152.59(6)
O3 Rb2 O2 5_464 7_466 60.67(5)
O3 Rb2 O2 1_455 7_466 152.59(6)
O3 Rb2 O2 9_554 7_466 81.12(6)
O2 Rb2 O2 4_655 7_466 117.816(19)
O3 Rb2 O2 5_464 11_574 152.59(6)
O3 Rb2 O2 1_455 11_574 81.12(6)
O3 Rb2 O2 9_554 11_574 60.67(5)
O2 Rb2 O2 4_655 11_574 117.816(19)
O2 Rb2 O2 7_466 11_574 117.816(19)
O3 Rb2 O1 5_464 4_655 80.42(6)
O3 Rb2 O1 1_455 4_655 104.94(5)
O3 Rb2 O1 9_554 4_655 161.02(5)
O2 Rb2 O1 4_655 4_655 44.36(5)
O2 Rb2 O1 7_466 4_655 80.17(6)
O2 Rb2 O1 11_574 4_655 126.97(5)
O3 Rb2 O1 5_464 11_574 161.02(5)
O3 Rb2 O1 1_455 11_574 80.42(6)
O3 Rb2 O1 9_554 11_574 104.94(5)
O2 Rb2 O1 4_655 11_574 80.17(6)
O2 Rb2 O1 7_466 11_574 126.97(5)
O2 Rb2 O1 11_574 11_574 44.36(5)
O1 Rb2 O1 4_655 11_574 83.97(6)
O3 Rb2 O1 5_464 7_466 104.94(5)
O3 Rb2 O1 1_455 7_466 161.02(5)
O3 Rb2 O1 9_554 7_466 80.42(6)
O2 Rb2 O1 4_655 7_466 126.97(5)
O2 Rb2 O1 7_466 7_466 44.36(5)
O2 Rb2 O1 11_574 7_466 80.17(6)
O1 Rb2 O1 4_655 7_466 83.97(6)
O1 Rb2 O1 11_574 7_466 83.97(6)
O3 Rb2 S1 5_464 4_655 90.96(4)
O3 Rb2 S1 1_455 4_655 82.11(4)
O3 Rb2 S1 9_554 4_655 173.90(4)
O2 Rb2 S1 4_655 4_655 24.48(4)
O2 Rb2 S1 7_466 4_655 104.83(4)
O2 Rb2 S1 11_574 4_655 114.50(4)
O1 Rb2 S1 4_655 4_655 24.73(4)
O1 Rb2 S1 11_574 4_655 70.54(4)
O1 Rb2 S1 7_466 4_655 102.82(4)
O3 Rb2 S1 5_464 11_574 173.90(4)
O3 Rb2 S1 1_455 11_574 90.96(4)
O3 Rb2 S1 9_554 11_574 82.11(4)
O2 Rb2 S1 4_655 11_574 104.83(4)
O2 Rb2 S1 7_466 11_574 114.50(4)
O2 Rb2 S1 11_574 11_574 24.48(4)
O1 Rb2 S1 4_655 11_574 102.82(4)
O1 Rb2 S1 11_574 11_574 24.73(4)
O1 Rb2 S1 7_466 11_574 70.54(4)
S1 Rb2 S1 4_655 11_574 94.041(15)
O3 Rb2 S1 5_464 7_466 82.11(4)
O3 Rb2 S1 1_455 7_466 173.90(4)
O3 Rb2 S1 9_554 7_466 90.96(4)
O2 Rb2 S1 4_655 7_466 114.50(4)
O2 Rb2 S1 7_466 7_466 24.48(4)
O2 Rb2 S1 11_574 7_466 104.83(4)
O1 Rb2 S1 4_655 7_466 70.54(4)
O1 Rb2 S1 11_574 7_466 102.82(4)
O1 Rb2 S1 7_466 7_466 24.73(4)
S1 Rb2 S1 4_655 7_466 94.041(15)
S1 Rb2 S1 11_574 7_466 94.041(15)
O3 Mn1 O3 11_573 5_464 94.34(8)
O3 Mn1 O3 11_573 3_475 94.34(8)
O3 Mn1 O3 5_464 3_475 94.34(8)
O3 Mn1 O2 11_573 7_466 174.99(8)
O3 Mn1 O2 5_464 7_466 89.54(7)
O3 Mn1 O2 3_475 7_466 88.51(8)
O3 Mn1 O2 11_573 9_554 89.54(7)
O3 Mn1 O2 5_464 9_554 88.51(8)
O3 Mn1 O2 3_475 9_554 174.99(8)
O2 Mn1 O2 7_466 9_554 87.40(8)
O3 Mn1 O2 11_573 2_674 88.51(8)
O3 Mn1 O2 5_464 2_674 174.99(8)
O3 Mn1 O2 3_475 2_674 89.54(7)
O2 Mn1 O2 7_466 2_674 87.40(8)
O2 Mn1 O2 9_554 2_674 87.40(8)
O3 Mn1 Rb1 11_573 . 122.13(6)
O3 Mn1 Rb1 5_464 . 122.13(6)
O3 Mn1 Rb1 3_475 . 122.13(6)
O2 Mn1 Rb1 7_466 . 52.91(6)
O2 Mn1 Rb1 9_554 . 52.91(6)
O2 Mn1 Rb1 2_674 . 52.91(6)
O3 Mn1 Rb2 11_573 3_575 114.90(5)
O3 Mn1 Rb2 5_464 3_575 130.61(5)
O3 Mn1 Rb2 3_475 3_575 47.23(5)
O2 Mn1 Rb2 7_466 3_575 64.35(6)
O2 Mn1 Rb2 9_554 3_575 128.05(6)
O2 Mn1 Rb2 2_674 3_575 51.02(5)
Rb1 Mn1 Rb2 . 3_575 75.744(9)
O3 Mn1 Rb2 11_573 2_574 47.23(5)
O3 Mn1 Rb2 5_464 2_574 114.90(5)
O3 Mn1 Rb2 3_475 2_574 130.61(5)
O2 Mn1 Rb2 7_466 2_574 128.05(6)
O2 Mn1 Rb2 9_554 2_574 51.02(5)
O2 Mn1 Rb2 2_674 2_574 64.35(6)
Rb1 Mn1 Rb2 . 2_574 75.744(9)
Rb2 Mn1 Rb2 3_575 2_574 114.145(7)
O3 Mn1 Rb2 11_573 . 130.61(5)
O3 Mn1 Rb2 5_464 . 47.23(5)
O3 Mn1 Rb2 3_475 . 114.90(5)
O2 Mn1 Rb2 7_466 . 51.02(6)
O2 Mn1 Rb2 9_554 . 64.35(6)
O2 Mn1 Rb2 2_674 . 128.05(6)
Rb1 Mn1 Rb2 . . 75.744(9)
Rb2 Mn1 Rb2 3_575 . 114.145(7)
Rb2 Mn1 Rb2 2_574 . 114.145(7)
O4 Mn2 O4 3_465 12_566 93.59(8)
O4 Mn2 O4 3_465 7_456 93.59(8)
O4 Mn2 O4 12_566 7_456 93.59(8)
O4 Mn2 O1 3_465 6_664 172.91(9)
O4 Mn2 O1 12_566 6_664 81.79(8)
O4 Mn2 O1 7_456 6_664 92.08(8)
O4 Mn2 O1 3_465 4_645 92.08(8)
O4 Mn2 O1 12_566 4_645 172.91(9)
O4 Mn2 O1 7_456 4_645 81.79(8)
O1 Mn2 O1 6_664 4_645 92.95(8)
O4 Mn2 O1 3_465 9_554 81.79(8)
O4 Mn2 O1 12_566 9_554 92.08(8)
O4 Mn2 O1 7_456 9_554 172.91(9)
O1 Mn2 O1 6_664 9_554 92.95(8)
O1 Mn2 O1 4_645 9_554 92.95(8)
O4 Mn2 Rb1 3_465 4_645 130.23(6)
O4 Mn2 Rb1 12_566 4_645 116.82(6)
O4 Mn2 Rb1 7_456 4_645 49.15(6)
O1 Mn2 Rb1 6_664 4_645 56.86(6)
O1 Mn2 Rb1 4_645 4_645 56.11(6)
O1 Mn2 Rb1 9_554 4_645 130.98(6)
O4 Mn2 Rb1 3_465 . 116.82(6)
O4 Mn2 Rb1 12_566 . 49.15(6)
O4 Mn2 Rb1 7_456 . 130.23(6)
O1 Mn2 Rb1 6_664 . 56.11(6)
O1 Mn2 Rb1 4_645 . 130.98(6)
O1 Mn2 Rb1 9_554 . 56.86(6)
Rb1 Mn2 Rb1 4_645 . 112.821(8)
O4 Mn2 Rb1 3_465 3_465 49.15(6)
O4 Mn2 Rb1 12_566 3_465 130.23(6)
O4 Mn2 Rb1 7_456 3_465 116.82(6)
O1 Mn2 Rb1 6_664 3_465 130.98(6)
O1 Mn2 Rb1 4_645 3_465 56.86(6)
O1 Mn2 Rb1 9_554 3_465 56.11(6)
Rb1 Mn2 Rb1 4_645 3_465 112.821(8)
Rb1 Mn2 Rb1 . 3_465 112.821(8)
O4 S1 O2 . . 111.28(13)
O4 S1 O1 . . 108.30(13)
O2 S1 O1 . . 107.68(12)
O4 S1 O3 . . 110.30(12)
O2 S1 O3 . . 108.90(12)
O1 S1 O3 . . 110.35(12)
O4 S1 Rb1 . 2_675 172.73(9)
O2 S1 Rb1 . 2_675 64.03(9)
O1 S1 Rb1 . 2_675 69.31(9)
O3 S1 Rb1 . 2_675 76.85(8)
O4 S1 Rb2 . 4_645 85.63(9)
O2 S1 Rb2 . 4_645 60.77(9)
O1 S1 Rb2 . 4_645 65.04(8)
O3 S1 Rb2 . 4_645 163.84(8)
Rb1 S1 Rb2 2_675 4_645 87.165(14)
O4 S1 Rb1 . . 48.93(9)
O2 S1 Rb1 . . 127.80(9)
O1 S1 Rb1 . . 59.49(9)
O3 S1 Rb1 . . 123.15(8)
Rb1 S1 Rb1 2_675 . 128.672(18)
Rb2 S1 Rb1 4_645 . 69.115(14)
O4 S1 Rb2 . 1_655 100.65(9)
O2 S1 Rb2 . 1_655 71.52(9)
O1 S1 Rb2 . 1_655 148.59(9)
O3 S1 Rb2 . 1_655 45.98(8)
Rb1 S1 Rb2 2_675 1_655 83.328(14)
Rb2 S1 Rb2 4_645 1_655 130.514(17)
Rb1 S1 Rb2 . 1_655 146.337(18)
S1 O1 Mn2 . 4_655 151.39(13)
S1 O1 Rb2 . 4_645 90.23(9)
Mn2 O1 Rb2 4_655 4_645 118.33(8)
S1 O1 Rb1 . . 97.34(10)
Mn2 O1 Rb1 4_655 . 89.93(7)
Rb2 O1 Rb1 4_645 . 79.57(5)
S1 O1 Rb1 . 2_675 85.63(10)
Mn2 O1 Rb1 4_655 2_675 89.19(7)
Rb2 O1 Rb1 4_645 2_675 96.75(6)
Rb1 O1 Rb1 . 2_675 175.24(7)
S1 O2 Mn1 . 2_675 167.59(15)
S1 O2 Rb2 . 4_645 94.75(10)
Mn1 O2 Rb2 2_675 4_645 95.74(7)
S1 O2 Rb1 . 2_675 91.00(9)
Mn1 O2 Rb1 2_675 2_675 93.30(7)
Rb2 O2 Rb1 4_645 2_675 101.97(6)
S1 O2 Rb2 . 1_655 85.71(9)
Mn1 O2 Rb2 2_675 1_655 82.54(6)
Rb2 O2 Rb2 4_645 1_655 166.42(7)
Rb1 O2 Rb2 2_675 1_655 91.59(5)
S1 O3 Mn1 . 3_575 131.07(12)
S1 O3 Rb2 . 1_655 112.90(10)
Mn1 O3 Rb2 3_575 1_655 100.32(7)
S1 O3 Rb1 . 2_675 78.51(8)
Mn1 O3 Rb1 3_575 2_675 132.71(8)
Rb2 O3 Rb1 1_655 2_675 97.56(5)
S1 O4 Mn2 . 3_565 148.42(14)
S1 O4 Rb1 . . 109.26(11)
Mn2 O4 Rb1 3_565 . 97.62(7)

loop_
_geom_bond_atom_site_label_1
_geom_bond_atom_site_label_2
_geom_bond_site_symmetry_2
_geom_bond_distance
_geom_bond_publ_flag
Rb1 O4 . 2.969(2) yes
Rb1 O4 6_664 2.969(2) ?
Rb1 O4 12_566 2.969(2) ?
Rb1 O2 9_554 3.122(2) yes
Rb1 O2 7_466 3.122(2) ?
Rb1 O2 2_674 3.122(2) ?
Rb1 O1 . 3.229(2) yes
Rb1 O1 6_664 3.229(2) ?
Rb1 O1 12_566 3.229(2) ?
Rb1 O1 7_466 3.257(2) yes
Rb1 O1 9_554 3.257(2) ?
Rb1 O1 2_674 3.257(2) ?
Rb2 O3 5_464 2.948(2) ?
Rb2 O3 1_455 2.948(2) yes
Rb2 O3 9_554 2.948(2) ?
Rb2 O2 4_655 3.087(2) yes
Rb2 O2 7_466 3.087(2) ?
Rb2 O2 11_574 3.087(2) ?
Rb2 O1 4_655 3.196(2) yes
Rb2 O1 11_574 3.196(2) ?
Rb2 O1 7_466 3.196(2) ?
Rb2 S1 4_655 3.5251(7) ?
Rb2 S1 11_574 3.5251(7) ?
Rb2 S1 7_466 3.5251(7) ?
Mn1 O3 11_573 2.155(2) yes
Mn1 O3 5_464 2.155(2) no
Mn1 O3 3_475 2.155(2) no
Mn1 O2 7_466 2.176(2) yes
Mn1 O2 9_554 2.176(2) no
Mn1 O2 2_674 2.176(2) no
Mn1 Rb2 3_575 3.9507(4) ?
Mn1 Rb2 2_574 3.9507(4) ?
Mn2 O4 3_465 2.150(2) yes
Mn2 O4 12_566 2.150(2) no
Mn2 O4 7_456 2.150(2) no
Mn2 O1 6_664 2.173(2) yes
Mn2 O1 4_645 2.173(2) no
Mn2 O1 9_554 2.173(2) no
Mn2 Rb1 4_645 3.8899(3) ?
Mn2 Rb1 3_465 3.8899(4) ?
S1 O4 . 1.463(2) yes
S1 O2 . 1.466(2) yes
S1 O1 . 1.475(2) yes
S1 O3 . 1.477(2) yes
S1 Rb1 2_675 3.4719(7) ?
S1 Rb2 4_645 3.5251(7) ?
S1 Rb2 1_655 3.7766(7) ?
O1 Mn2 4_655 2.173(2) ?
O1 Rb2 4_645 3.196(2) ?
O1 Rb1 2_675 3.257(2) ?
O2 Mn1 2_675 2.176(2) ?
O2 Rb2 4_645 3.087(2) ?
O2 Rb1 2_675 3.122(2) ?
O2 Rb2 1_655 3.592(2) ?
O3 Mn1 3_575 2.155(2) ?
O3 Rb2 1_655 2.948(2) ?
O3 Rb1 2_675 3.450(2) ?
O4 Mn2 3_565 2.150(2) ?
